data_2105865
loop_
_publ_author_name
'Patyk, Ewa'
'Marciniak, Jedrzej'
'Tomkowiak, Hanna'
'Katrusiak, Andrzej'
'Merz, Klaus'

_publ_section_title
;
 Isothermal and isochoric crystallization of highly hygroscopic pyridine
 <i>N</i>-oxide of aqueous solution
;
_journal_coeditor_code ZB5041
_journal_issue 3
_journal_name_full 'Acta Crystallographica Section B'
_journal_page_first 487
_journal_page_last 491
_journal_paper_doi 10.1107/S2052520614011226
_journal_volume 70
_journal_year 2014
_chemical_formula_moiety 'C5 H5 N O'
_chemical_formula_sum 'C5 H5 N O'
_chemical_formula_weight 95.10
_chemical_melting_point 338
_chemical_name_common Pyridine-N-oxide
_chemical_name_systematic Pyridine-N-oxide
_space_group_IT_number 92
_symmetry_cell_setting tetragonal
_symmetry_space_group_name_Hall 'P 4abw 2nw'
_symmetry_space_group_name_H-M 'P 41 21 2'
_atom_sites_solution_hydrogens geom
_atom_sites_solution_primary direct
_atom_sites_solution_secondary difmap
_audit_creation_method SHELXL-97
_cell_angle_alpha 90.00
_cell_angle_beta 90.00
_cell_angle_gamma 90.00
_cell_formula_units_Z 4
_cell_length_a 5.6634(8)
_cell_length_b 5.6634(8)
_cell_length_c 13.645(3)
_cell_measurement_reflns_used 1240
_cell_measurement_temperature 295(2)
_cell_measurement_theta_max 27.40
_cell_measurement_theta_min 5.09
_cell_volume 437.65(13)
_computing_cell_refinement 'CrysAlisRED (Oxford Diffraction, 2004)'
_computing_data_collection 'CrysAlisCCD (Oxford Diffraction, 2004)'
_computing_data_reduction 'CrysAlisRED (Oxford Diffraction, 2004); REDSHABS (Katrusiak, A.  2003)'
_computing_molecular_graphics 'SHELXTL (Sheldrick, 1990)'
_computing_publication_material 'SHELXL--97 (Sheldrick, 1997)'
_computing_structure_refinement 'SHELXL--97 (Sheldrick, 1997)'
_computing_structure_solution 'SHELXS--97 (Sheldrick, 1997)'
_diffrn_ambient_temperature 295(2)
_diffrn_measured_fraction_theta_full 0.390
_diffrn_measured_fraction_theta_max 0.390
_diffrn_measurement_device_type 'KM-4 CCD'
_diffrn_measurement_method '\f- and \w-scans'
_diffrn_radiation_monochromator graphite
_diffrn_radiation_source 'fine-focus sealed tube'
_diffrn_radiation_type MoK\a
_diffrn_radiation_wavelength 0.71073
_diffrn_reflns_av_R_equivalents 0.0519
_diffrn_reflns_av_sigmaI/netI 0.0294
_diffrn_reflns_limit_h_max 5
_diffrn_reflns_limit_h_min -5
_diffrn_reflns_limit_k_max 5
_diffrn_reflns_limit_k_min -5
_diffrn_reflns_limit_l_max 17
_diffrn_reflns_limit_l_min -17
_diffrn_reflns_number 1240
_diffrn_reflns_theta_full 27.40
_diffrn_reflns_theta_max 27.40
_diffrn_reflns_theta_min 5.09
_diffrn_standards_decay_% 0
_diffrn_standards_interval_count 0
_diffrn_standards_number 0
_exptl_absorpt_coefficient_mu 0.103
_exptl_absorpt_correction_T_max 0.89
_exptl_absorpt_correction_T_min 0.47
_exptl_absorpt_correction_type numerical
_exptl_absorpt_process_details
;
 Correction for absorption of the diamond-anvil cell and the sample
 were made using program REDSHABS (Katrusiak, A. (2003) REDSHABS. Adam
 Mickiewicz University Pozna\'n; Katrusiak, A. (2004) Z. Kristallogr.
 219, 461-467).
;
_exptl_crystal_colour colourless
_exptl_crystal_density_diffrn 1.443
_exptl_crystal_density_method 'not measured'
_exptl_crystal_description 'tetragonal trapezohedron'
_exptl_crystal_F_000 200
_exptl_crystal_size_max 0.33
_exptl_crystal_size_mid 0.30
_exptl_crystal_size_min 0.15
_refine_diff_density_max 0.169
_refine_diff_density_min -0.196
_refine_ls_abs_structure_details 'Flack H D (1983), Acta Cryst. A39, 876-881'
_refine_ls_abs_structure_Flack 2(6)
_refine_ls_extinction_coef 0.95(12)
_refine_ls_extinction_expression Fc^*^=kFc[1+0.001xFc^2^\l^3^/sin(2\q)]^-1/4^
_refine_ls_extinction_method SHELXL
_refine_ls_goodness_of_fit_ref 1.114
_refine_ls_hydrogen_treatment constr
_refine_ls_matrix_type full
_refine_ls_number_parameters 35
_refine_ls_number_reflns 190
_refine_ls_number_restraints 0
_refine_ls_restrained_S_all 1.114
_refine_ls_R_factor_all 0.0467
_refine_ls_R_factor_gt 0.0438
_refine_ls_shift/su_max 0.000
_refine_ls_shift/su_mean 0.000
_refine_ls_structure_factor_coef Fsqd
_refine_ls_weighting_details 'calc w=1/[\s^2^(Fo^2^)+(0.0714P)^2^+0.0000P] where P=(Fo^2^+2Fc^2^)/3'
_refine_ls_weighting_scheme calc
_refine_ls_wR_factor_gt 0.0979
_refine_ls_wR_factor_ref 0.0997
_reflns_number_gt 182
_reflns_number_total 190
_reflns_threshold_expression >2sigma(I)
_cod_data_source_file zb5041sup1.cif
_cod_data_source_block 2PNO_0.71GPa
_cod_original_cell_volume 437.65(12)
_cod_original_sg_symbol_H-M P4(1)2(1)2
_cod_database_code 2105865
_cod_database_fobs_code 2105865

loop_
_symmetry_equiv_pos_as_xyz
'x, y, z'
'-x, -y, z+1/2'
'-y+1/2, x+1/2, z+1/4'
'y+1/2, -x+1/2, z+3/4'
'-x+1/2, y+1/2, -z+1/4'
'x+1/2, -y+1/2, -z+3/4'
'y, x, -z'
'-y, -x, -z+1/2'

loop_
_atom_site_type_symbol
_atom_site_label
_atom_site_fract_x
_atom_site_fract_y
_atom_site_fract_z
_atom_site_U_iso_or_equiv
_atom_site_adp_type
_atom_site_calc_flag
_atom_site_refinement_flags
_atom_site_occupancy
_atom_site_symmetry_multiplicity
O O1 0.1747(5) 0.1747(5) 0.0000 0.0476(15) Uani d S 1 2
N N1 0.0106(5) 0.0106(5) 0.0000 0.0301(13) Uani d S 1 2
C C1 0.0395(8) -0.1862(8) 0.0554(2) 0.0319(13) Uani d . 1 1
H H1 0.1744 -0.2043 0.0936 0.038 Uiso calc R 1 1
C C2 -0.1324(8) -0.3597(9) 0.0551(2) 0.0347(13) Uani d . 1 1
H H2 -0.1116 -0.4954 0.0925 0.042 Uiso calc R 1 1
C C3 -0.3333(8) -0.3333(8) 0.0000 0.0421(16) Uani d S 1 2
H H3 -0.4494 -0.4494 0.0000 0.050 Uiso calc SR 1 2

loop_
_atom_site_aniso_label
_atom_site_aniso_U_11
_atom_site_aniso_U_22
_atom_site_aniso_U_33
_atom_site_aniso_U_12
_atom_site_aniso_U_13
_atom_site_aniso_U_23
O1 0.048(2) 0.048(2) 0.0471(18) -0.0109(18) -0.0009(15) 0.0009(15)
N1 0.0311(19) 0.0311(19) 0.0282(17) 0.004(2) 0.0017(14) -0.0017(14)
C1 0.023(5) 0.045(5) 0.0275(13) 0.0075(16) -0.0005(15) 0.0029(19)
C2 0.042(5) 0.029(5) 0.0339(14) 0.0068(17) 0.0038(19) 0.0037(16)
C3 0.046(3) 0.046(3) 0.034(2) -0.004(2) 0.0042(17) -0.0042(17)

loop_
_atom_type_symbol
_atom_type_description
_atom_type_scat_dispersion_real
_atom_type_scat_dispersion_imag
_atom_type_scat_source
C C 0.0033 0.0016 'International Tables Vol C Tables 4.2.6.8 and 6.1.1.4'
H H 0.0000 0.0000 'International Tables Vol C Tables 4.2.6.8 and 6.1.1.4'
N N 0.0061 0.0033 'International Tables Vol C Tables 4.2.6.8 and 6.1.1.4'
O O 0.0106 0.0060 'International Tables Vol C Tables 4.2.6.8 and 6.1.1.4'

loop_
_geom_angle_atom_site_label_1
_geom_angle_atom_site_label_2
_geom_angle_atom_site_label_3
_geom_angle_site_symmetry_1
_geom_angle_site_symmetry_3
_geom_angle
O1 N1 C1 . 7 119.7(2)
O1 N1 C1 . . 119.7(2)
C1 N1 C1 7 . 120.6(4)
N1 C1 C2 . . 119.8(5)
C3 C2 C1 . . 120.6(5)
C2 C3 C2 . 7 118.8(6)

loop_
_geom_bond_atom_site_label_1
_geom_bond_atom_site_label_2
_geom_bond_site_symmetry_2
_geom_bond_distance
O1 N1 . 1.314(6)
N1 C1 7 1.357(5)
N1 C1 . 1.357(5)
C1 C2 . 1.383(6)
C2 C3 . 1.371(5)
C3 C2 7 1.371(5)
